data_9017862
loop_
_publ_author_name
'Talla, D.'
'Wildner, M.'

_publ_section_title
;
 Investigation of the kieserite-szomolnokite solid-solution series, (Mg,Fe)SO4*H2O,
 with relevance to Mars: Crystal chemistry, FTIR, and Raman spectroscopy
 under ambient and martian temperature conditions
 Note: T = -160 C
;
_journal_name_full 'American Mineralogist'
_journal_page_first 1732
_journal_page_last 1749
_journal_volume 104
_journal_year 2019
_chemical_compound_source Synthetic
_chemical_formula_sum 'Fe H2 O5 S'
_chemical_name_mineral Szomolnokite
_space_group_IT_number 15
_space_group_name_Hall '-C 2yc'
_space_group_name_H-M_alt 'C 1 2/c 1'
_symmetry_space_group_name_H-M 'C 1 2/c 1'
_cell_angle_alpha 90
_cell_angle_beta 118.368
_cell_angle_gamma 90
_cell_length_a 7.0404
_cell_length_b 7.5756
_cell_length_c 7.7450
_cell_formula_units_Z 4
_cell_volume 363.476
_database_code_amcsd 0021016
_diffrn_ambient_temperature 113.15
_exptl_crystal_density_diffrn 3.105
_cod_data_source_file inputs/fixed/split/05879.cif
_cod_data_source_block 05879
_cod_original_formula_sum 'Fe S O5 H2'
_cod_database_code 9017862

loop_
_space_group_symop_operation_xyz
x,y,z
1/2+x,1/2+y,z
x,-y,1/2+z
1/2+x,1/2-y,1/2+z
-x,y,1/2-z
1/2-x,1/2+y,1/2-z
-x,-y,-z
1/2-x,1/2-y,-z

loop_
_atom_site_aniso_label
_atom_site_aniso_U_11
_atom_site_aniso_U_22
_atom_site_aniso_U_33
_atom_site_aniso_U_12
_atom_site_aniso_U_13
_atom_site_aniso_U_23
Fe 0.00364 0.00378 0.00416 0.00003 0.00182 0.00046
S 0.00283 0.00326 0.00436 0.00000 0.00162 0.00000
O1 0.00455 0.00773 0.00792 0.00210 0.00231 0.00347
O2 0.00607 0.00564 0.00832 0.00030 0.00450 0.00221
O3 0.00600 0.00640 0.00640 0.00000 0.00316 0.00000

loop_
_atom_site_label
_atom_site_fract_x
_atom_site_fract_y
_atom_site_fract_z
_atom_site_U_iso_or_equiv
Fe 0.00000 0.50000 0.00000 0.00387
S 0.00000 0.15512 0.25000 0.00351
O1 0.16853 0.04497 0.40047 0.00700
O2 0.09991 0.27015 0.15910 0.00624
O3 0.00000 0.64381 0.25000 0.00616
H 0.10900 0.71200 0.29200 0.02100

loop_
_cod_related_entry_id
_cod_related_entry_database
_cod_related_entry_code
1 AMCSD 0021016
